data_7018299
loop_
_publ_author_name
'Cheng, Ting-Peng'
'Liao, Bei-Sih'
'Liu, Yi-Hung'
'Peng, Shie-Ming'
'Liu, Shiuh-Tzung'

_publ_section_title
;
 Dinickel(ii) complexes: Preparation and catalytic activity.
;
_journal_issue 12
_journal_name_full 'Dalton transactions (Cambridge, England : 2003)'
_journal_page_first 3468
_journal_page_last 3473
_journal_paper_doi 10.1039/c2dt11398h
_journal_volume 41
_journal_year 2012
_chemical_formula_sum 'C18 H22 Cl8 N6 Ni2 O2'
_chemical_formula_weight 755.44
_chemical_name_systematic
;
?
;
_space_group_IT_number 14
_symmetry_cell_setting monoclinic
_symmetry_space_group_name_Hall '-P 2yn'
_symmetry_space_group_name_H-M 'P 1 21/n 1'
_atom_sites_solution_hydrogens geom
_atom_sites_solution_primary direct
_atom_sites_solution_secondary difmap
_audit_creation_method SHELXL-97
_cell_angle_alpha 90.00
_cell_angle_beta 93.925(5)
_cell_angle_gamma 90.00
_cell_formula_units_Z 4
_cell_length_a 10.9327(6)
_cell_length_b 16.7419(6)
_cell_length_c 16.6176(9)
_cell_measurement_reflns_used 7494
_cell_measurement_temperature 150(2)
_cell_measurement_theta_max 30.0034
_cell_measurement_theta_min 3.0624
_cell_volume 3034.5(3)
_computing_cell_refinement
;
CrysAlisPro, Oxford Diffraction Ltd.,
Version 1.171.33.41 (release 06-05-2009 CrysAlis171 .NET)
(compiled May 6 2009,17:20:42)
Empirical absorption correction using spherical harmonics,
implemented in SCALE3 ABSPACK scaling algorithm.
;
_computing_data_collection
;
CrysAlisPro, Oxford Diffraction Ltd.,
Version 1.171.33.41 (release 06-05-2009 CrysAlis171 .NET)
(compiled May 6 2009,17:20:42)
Empirical absorption correction using spherical harmonics,
implemented in SCALE3 ABSPACK scaling algorithm.
;
_computing_data_reduction
;
CrysAlisPro, Oxford Diffraction Ltd.,
Version 1.171.33.41 (release 06-05-2009 CrysAlis171 .NET)
(compiled May 6 2009,17:20:42)
Empirical absorption correction using spherical harmonics,
implemented in SCALE3 ABSPACK scaling algorithm.
;
_computing_molecular_graphics SHELXTL
_computing_publication_material SHELXTL
_computing_structure_refinement 'SHELXL-97 (Sheldrick, 1997)'
_computing_structure_solution 'SHELXS-97 (Sheldrick, 1990)'
_diffrn_ambient_temperature 150(2)
_diffrn_measured_fraction_theta_full 0.998
_diffrn_measured_fraction_theta_max 0.998
_diffrn_measurement_device_type 'Oxford Diffraction Gemini A'
_diffrn_measurement_method CCD
_diffrn_radiation_monochromator graphite
_diffrn_radiation_source 'fine-focus sealed tube'
_diffrn_radiation_type MoK\a
_diffrn_radiation_wavelength 0.71073
_diffrn_reflns_av_R_equivalents 0.0453
_diffrn_reflns_av_sigmaI/netI 0.0780
_diffrn_reflns_limit_h_max 14
_diffrn_reflns_limit_h_min -11
_diffrn_reflns_limit_k_max 19
_diffrn_reflns_limit_k_min -21
_diffrn_reflns_limit_l_max 18
_diffrn_reflns_limit_l_min -21
_diffrn_reflns_number 22170
_diffrn_reflns_theta_full 27.49
_diffrn_reflns_theta_max 27.49
_diffrn_reflns_theta_min 3.07
_exptl_absorpt_coefficient_mu 1.973
_exptl_absorpt_correction_T_max 1.00000
_exptl_absorpt_correction_T_min 0.84986
_exptl_absorpt_correction_type multi-scan
_exptl_absorpt_process_details
;
CrysAlisPro, Oxford Diffraction Ltd.,
Version 1.171.33.41 (release 06-05-2009 CrysAlis171 .NET)
(compiled May 6 2009,17:20:42)
Empirical absorption correction using spherical harmonics,
implemented in SCALE3 ABSPACK scaling algorithm.
;
_exptl_crystal_density_diffrn 1.654
_exptl_crystal_density_method 'not measured'
_exptl_crystal_F_000 1520
_exptl_crystal_size_max 0.25
_exptl_crystal_size_mid 0.20
_exptl_crystal_size_min 0.10
_refine_diff_density_max 2.075
_refine_diff_density_min -1.279
_refine_diff_density_rms 0.164
_refine_ls_extinction_method none
_refine_ls_goodness_of_fit_ref 1.125
_refine_ls_hydrogen_treatment mixed
_refine_ls_matrix_type full
_refine_ls_number_parameters 359
_refine_ls_number_reflns 6957
_refine_ls_number_restraints 34
_refine_ls_restrained_S_all 1.138
_refine_ls_R_factor_all 0.0955
_refine_ls_R_factor_gt 0.0592
_refine_ls_shift/su_max 0.016
_refine_ls_shift/su_mean 0.001
_refine_ls_structure_factor_coef Fsqd
_refine_ls_weighting_details 'calc w=1/[\s^2^(Fo^2^)+(0.1000P)^2^+0.0000P] where P=(Fo^2^+2Fc^2^)/3'
_refine_ls_weighting_scheme calc
_refine_ls_wR_factor_gt 0.1764
_refine_ls_wR_factor_ref 0.1878
_reflns_number_gt 4379
_reflns_number_total 6957
_reflns_threshold_expression >2sigma(I)
_cod_data_source_file c2dt11398h.txt
_cod_data_source_block ic14048
_cod_depositor_comments
;
The following automatic conversions were performed:

'_symmetry_cell_setting' value 'Monoclinic' changed to 'monoclinic'
according to /home/saulius/struct/CIF-dictionaries/cif_core.dic
dictionary named 'cif_core.dic' version 2.4.1 from 2010-06-29.

Automatic conversion script
Id: cif_fix_values 1715 2011-07-08 13:25:40Z adriana 
;
_cod_original_sg_symbol_H-M P2(1)/n
_cod_database_code 7018299

loop_
_symmetry_equiv_pos_as_xyz
'x, y, z'
'-x+1/2, y+1/2, -z+1/2'
'-x, -y, -z'
'x-1/2, -y-1/2, z-1/2'

loop_
_atom_site_label
_atom_site_type_symbol
_atom_site_fract_x
_atom_site_fract_y
_atom_site_fract_z
_atom_site_U_iso_or_equiv
_atom_site_adp_type
_atom_site_occupancy
_atom_site_symmetry_multiplicity
_atom_site_calc_flag
_atom_site_refinement_flags
_atom_site_disorder_assembly
_atom_site_disorder_group
Ni1 Ni 0.33584(7) 0.09939(4) 0.67818(5) 0.0182(2) Uani 1 1 d . . .
Ni2 Ni 0.20817(7) -0.07380(4) 0.69607(4) 0.0183(2) Uani 1 1 d . . .
Cl3 Cl 0.41185(13) -0.02461(8) 0.72912(9) 0.0219(3) Uani 1 1 d . . .
Cl1 Cl 0.24801(14) 0.21727(8) 0.61749(9) 0.0256(3) Uani 1 1 d . . .
Cl2 Cl 0.14046(13) 0.05860(7) 0.72382(9) 0.0217(3) Uani 1 1 d . . .
Cl4 Cl 0.28938(14) -0.20088(8) 0.66062(9) 0.0250(3) Uani 1 1 d . . .
O1 O 0.3778(4) 0.1632(2) 0.7829(3) 0.0240(9) Uani 1 1 d D . .
H1 H 0.331(5) 0.199(3) 0.788(5) 0.036 Uiso 1 1 d D . .
O2 O 0.1907(4) -0.1137(2) 0.8122(3) 0.0260(10) Uani 1 1 d D . .
H2 H 0.206(7) -0.1581(19) 0.825(4) 0.039 Uiso 1 1 d D . .
N1 N 0.4991(4) 0.1337(3) 0.6365(3) 0.0225(11) Uani 1 1 d . . .
N2 N 0.4997(4) 0.1297(3) 0.5550(3) 0.0202(10) Uani 1 1 d . . .
N3 N 0.3322(4) 0.0472(2) 0.5586(3) 0.0191(10) Uani 1 1 d . . .
N4 N 0.1770(4) -0.0458(2) 0.5692(3) 0.0170(10) Uani 1 1 d . . .
N5 N 0.0129(4) -0.1283(3) 0.5857(3) 0.0206(10) Uani 1 1 d . . .
N6 N 0.0376(5) -0.1185(3) 0.6668(3) 0.0217(11) Uani 1 1 d . . .
C1 C 0.5941(6) 0.1790(3) 0.6603(4) 0.0294(15) Uani 1 1 d . . .
H1A H 0.6165 0.1926 0.7148 0.035 Uiso 1 1 calc R . .
C2 C 0.6568(6) 0.2042(4) 0.5943(5) 0.0332(16) Uani 1 1 d . . .
H2A H 0.7275 0.2373 0.5956 0.040 Uiso 1 1 calc R . .
C3 C 0.5967(6) 0.1720(3) 0.5280(4) 0.0310(15) Uani 1 1 d . . .
H3A H 0.6174 0.1776 0.4737 0.037 Uiso 1 1 calc R . .
C4 C 0.4097(5) 0.0834(3) 0.5121(4) 0.0191(12) Uani 1 1 d . . .
C5 C 0.4098(6) 0.0783(3) 0.4287(4) 0.0224(13) Uani 1 1 d . . .
H5A H 0.4705 0.1039 0.3996 0.027 Uiso 1 1 calc R . .
C6 C 0.3166(6) 0.0341(3) 0.3904(4) 0.0247(13) Uani 1 1 d . . .
H6A H 0.3092 0.0312 0.3332 0.030 Uiso 1 1 calc R . .
C7 C 0.2329(5) -0.0066(3) 0.4353(4) 0.0220(13) Uani 1 1 d . . .
C8 C 0.2465(5) -0.0019(3) 0.5196(4) 0.0174(11) Uani 1 1 d . . .
C9 C 0.1334(6) -0.0519(3) 0.4009(4) 0.0245(13) Uani 1 1 d . . .
H9A H 0.1190 -0.0550 0.3440 0.029 Uiso 1 1 calc R . .
C10 C 0.0576(6) -0.0914(3) 0.4502(4) 0.0236(13) Uani 1 1 d . . .
H10A H -0.0119 -0.1204 0.4287 0.028 Uiso 1 1 calc R . .
C11 C 0.0868(5) -0.0873(3) 0.5328(4) 0.0200(12) Uani 1 1 d . . .
C12 C -0.0857(6) -0.1770(3) 0.5696(4) 0.0282(15) Uani 1 1 d . . .
H12A H -0.1193 -0.1931 0.5179 0.034 Uiso 1 1 calc R . .
C13 C -0.1266(6) -0.1983(4) 0.6428(4) 0.0281(14) Uani 1 1 d . . .
H13A H -0.1946 -0.2315 0.6523 0.034 Uiso 1 1 calc R . .
C14 C -0.0476(5) -0.1609(3) 0.7003(4) 0.0251(13) Uani 1 1 d . . .
H14A H -0.0540 -0.1653 0.7568 0.030 Uiso 1 1 calc R . .
C15 C 0.4022(9) 0.1296(4) 0.8613(5) 0.051(2) Uani 1 1 d . . .
H15A H 0.4190 0.1725 0.9006 0.077 Uiso 1 1 calc R . .
H15B H 0.4737 0.0942 0.8611 0.077 Uiso 1 1 calc R . .
H15C H 0.3308 0.0989 0.8761 0.077 Uiso 1 1 calc R . .
C16 C 0.2185(8) -0.0708(4) 0.8831(5) 0.046(2) Uani 1 1 d . . .
H16A H 0.2023 -0.1041 0.9297 0.069 Uiso 1 1 calc R . .
H16B H 0.1676 -0.0226 0.8832 0.069 Uiso 1 1 calc R . .
H16C H 0.3053 -0.0555 0.8862 0.069 Uiso 1 1 calc R . .
C17 C -0.4901(7) -0.2053(5) 0.8192(5) 0.050(2) Uani 1 1 d . . .
H17A H -0.5218 -0.2607 0.8147 0.060 Uiso 1 1 calc R . .
H17B H -0.5556 -0.1688 0.7977 0.060 Uiso 1 1 calc R . .
Cl5 Cl -0.3639(3) -0.1959(2) 0.76304(18) 0.0883(9) Uani 1 1 d . . .
Cl6 Cl -0.4512(2) -0.18237(14) 0.92321(15) 0.0621(6) Uani 1 1 d . . .
C18 C 0.5209(16) 0.3653(11) 0.4207(11) 0.106(5) Uani 0.580(5) 1 d PDU A 1
H18A H 0.4892 0.4104 0.3869 0.128 Uiso 0.580(5) 1 calc PR A 1
H18B H 0.5717 0.3316 0.3872 0.128 Uiso 0.580(5) 1 calc PR A 1
Cl7 Cl 0.4024(3) 0.31118(15) 0.44816(18) 0.0321(8) Uani 0.580(5) 1 d PDU A 1
Cl8 Cl 0.6150(7) 0.4038(4) 0.5024(6) 0.130(3) Uani 0.580(5) 1 d PDU A 1
C18' C 0.780(3) 0.4988(17) 0.607(2) 0.110(7) Uani 0.420(5) 1 d PU A 2
H18C H 0.8104 0.5287 0.5608 0.132 Uiso 0.420(5) 1 calc PR A 2
H18D H 0.8476 0.4658 0.6321 0.132 Uiso 0.420(5) 1 calc PR A 2
Cl7' Cl 0.6505(10) 0.4399(5) 0.5770(8) 0.134(4) Uani 0.420(5) 1 d PU A 2
Cl8' Cl 0.7149(9) 0.5679(4) 0.6825(3) 0.103(3) Uani 0.420(5) 1 d PU A 2

loop_
_atom_site_aniso_label
_atom_site_aniso_U_11
_atom_site_aniso_U_22
_atom_site_aniso_U_33
_atom_site_aniso_U_23
_atom_site_aniso_U_13
_atom_site_aniso_U_12
Ni1 0.0206(4) 0.0162(3) 0.0176(4) -0.0009(3) 0.0005(3) 0.0003(3)
Ni2 0.0208(4) 0.0170(3) 0.0169(4) 0.0007(3) 0.0002(3) 0.0000(3)
Cl3 0.0220(7) 0.0189(6) 0.0245(8) 0.0014(5) 0.0003(6) 0.0018(5)
Cl1 0.0350(9) 0.0182(6) 0.0227(8) -0.0008(5) -0.0036(6) 0.0020(6)
Cl2 0.0226(7) 0.0204(6) 0.0222(8) -0.0010(5) 0.0025(6) 0.0023(5)
Cl4 0.0335(8) 0.0187(6) 0.0234(8) 0.0003(5) 0.0059(7) 0.0019(6)
O1 0.025(2) 0.025(2) 0.021(2) -0.0047(17) -0.0031(19) 0.0020(17)
O2 0.038(3) 0.021(2) 0.020(2) 0.0025(17) 0.005(2) 0.0018(19)
N1 0.025(3) 0.017(2) 0.026(3) -0.0009(19) 0.000(2) -0.0007(19)
N2 0.025(3) 0.018(2) 0.018(3) 0.0004(18) 0.005(2) 0.0004(19)
N3 0.019(2) 0.015(2) 0.023(3) -0.0003(18) 0.000(2) 0.0050(18)
N4 0.018(2) 0.017(2) 0.015(3) -0.0007(18) 0.000(2) 0.0036(18)
N5 0.022(3) 0.017(2) 0.022(3) 0.0022(19) -0.003(2) 0.0011(19)
N6 0.025(3) 0.022(2) 0.018(3) -0.0009(19) -0.001(2) -0.001(2)
C1 0.026(3) 0.024(3) 0.037(4) -0.007(3) -0.003(3) 0.001(2)
C2 0.026(4) 0.028(3) 0.046(5) -0.002(3) 0.004(3) -0.007(3)
C3 0.031(4) 0.029(3) 0.034(4) 0.003(3) 0.010(3) -0.003(3)
C4 0.019(3) 0.017(3) 0.022(3) 0.002(2) 0.005(2) 0.006(2)
C5 0.028(3) 0.020(3) 0.020(3) 0.005(2) 0.008(3) 0.006(2)
C6 0.033(4) 0.026(3) 0.015(3) 0.001(2) 0.001(3) 0.007(3)
C7 0.027(3) 0.021(3) 0.018(3) -0.005(2) 0.002(3) 0.007(2)
C8 0.019(3) 0.015(2) 0.018(3) 0.000(2) -0.004(2) 0.006(2)
C9 0.031(3) 0.026(3) 0.016(3) -0.004(2) -0.002(3) 0.006(2)
C10 0.023(3) 0.020(3) 0.027(4) -0.002(2) -0.002(3) 0.004(2)
C11 0.018(3) 0.017(3) 0.024(3) -0.001(2) 0.000(2) 0.008(2)
C12 0.028(3) 0.021(3) 0.034(4) -0.002(3) -0.013(3) -0.001(2)
C13 0.021(3) 0.031(3) 0.033(4) 0.001(3) 0.003(3) -0.002(3)
C14 0.025(3) 0.028(3) 0.022(3) 0.005(2) 0.003(3) -0.001(2)
C15 0.082(6) 0.038(4) 0.031(5) -0.001(3) -0.008(4) 0.001(4)
C16 0.076(6) 0.034(4) 0.029(4) -0.002(3) 0.006(4) 0.005(4)
C17 0.036(4) 0.066(5) 0.048(5) 0.021(4) 0.010(4) 0.013(4)
Cl5 0.0599(16) 0.143(3) 0.0648(18) 0.0341(17) 0.0234(14) 0.0322(16)
Cl6 0.0534(13) 0.0780(14) 0.0548(15) -0.0033(11) 0.0037(11) 0.0041(11)
C18 0.123(12) 0.071(9) 0.131(12) -0.001(9) 0.054(10) 0.000(9)
Cl7 0.0309(16) 0.0295(14) 0.0361(18) -0.0019(11) 0.0035(12) 0.0034(11)
Cl8 0.142(6) 0.100(4) 0.151(7) 0.040(4) 0.021(5) -0.019(4)
C18' 0.154(14) 0.093(12) 0.081(13) 0.011(11) 0.002(12) -0.031(12)
Cl7' 0.154(8) 0.097(6) 0.141(8) -0.005(5) -0.051(7) 0.002(5)
Cl8' 0.185(8) 0.106(5) 0.021(3) -0.002(3) 0.034(4) -0.070(5)

loop_
_atom_type_symbol
_atom_type_description
_atom_type_scat_dispersion_real
_atom_type_scat_dispersion_imag
_atom_type_scat_source
C C 0.0033 0.0016 'International Tables Vol C Tables 4.2.6.8 and 6.1.1.4'
H H 0.0000 0.0000 'International Tables Vol C Tables 4.2.6.8 and 6.1.1.4'
N N 0.0061 0.0033 'International Tables Vol C Tables 4.2.6.8 and 6.1.1.4'
O O 0.0106 0.0060 'International Tables Vol C Tables 4.2.6.8 and 6.1.1.4'
Cl Cl 0.1484 0.1585 'International Tables Vol C Tables 4.2.6.8 and 6.1.1.4'
Ni Ni 0.3393 1.1124 'International Tables Vol C Tables 4.2.6.8 and 6.1.1.4'

loop_
_geom_angle_atom_site_label_1
_geom_angle_atom_site_label_2
_geom_angle_atom_site_label_3
_geom_angle
N1 Ni1 O1 89.54(18)
N1 Ni1 N3 76.33(19)
O1 Ni1 N3 165.70(17)
N1 Ni1 Cl3 94.26(13)
O1 Ni1 Cl3 95.72(12)
N3 Ni1 Cl3 87.62(12)
N1 Ni1 Cl1 87.69(14)
O1 Ni1 Cl1 89.32(12)
N3 Ni1 Cl1 87.95(12)
Cl3 Ni1 Cl1 174.60(6)
N1 Ni1 Cl2 178.45(16)
O1 Ni1 Cl2 91.82(12)
N3 Ni1 Cl2 102.28(13)
Cl3 Ni1 Cl2 86.34(5)
Cl1 Ni1 Cl2 91.58(6)
N6 Ni2 O2 87.85(19)
N6 Ni2 N4 76.47(19)
O2 Ni2 N4 164.33(18)
N6 Ni2 Cl2 95.54(13)
O2 Ni2 Cl2 94.01(12)
N4 Ni2 Cl2 87.54(12)
N6 Ni2 Cl4 87.90(13)
O2 Ni2 Cl4 90.12(12)
N4 Ni2 Cl4 89.37(12)
Cl2 Ni2 Cl4 174.72(6)
N6 Ni2 Cl3 178.30(14)
O2 Ni2 Cl3 92.35(13)
N4 Ni2 Cl3 103.31(13)
Cl2 Ni2 Cl3 86.13(5)
Cl4 Ni2 Cl3 90.42(5)
Ni1 Cl3 Ni2 85.51(5)
Ni2 Cl2 Ni1 84.80(5)
C15 O1 Ni1 125.6(4)
C16 O2 Ni2 126.5(4)
C1 N1 N2 105.6(5)
C1 N1 Ni1 138.2(5)
N2 N1 Ni1 112.9(4)
N1 N2 C3 110.9(5)
N1 N2 C4 118.8(4)
C3 N2 C4 130.2(5)
C4 N3 C8 116.0(5)
C4 N3 Ni1 112.1(4)
C8 N3 Ni1 130.0(4)
C11 N4 C8 115.7(5)
C11 N4 Ni2 113.4(4)
C8 N4 Ni2 130.1(4)
C12 N5 N6 111.4(5)
C12 N5 C11 130.3(6)
N6 N5 C11 118.2(5)
C14 N6 N5 104.7(5)
C14 N6 Ni2 139.1(4)
N5 N6 Ni2 113.3(4)
N1 C1 C2 110.8(6)
C3 C2 C1 106.3(6)
C2 C3 N2 106.3(6)
N3 C4 C5 126.5(6)
N3 C4 N2 114.1(5)
C5 C4 N2 119.4(5)
C6 C5 C4 116.2(5)
C5 C6 C7 120.4(6)
C6 C7 C8 118.5(5)
C6 C7 C9 124.0(6)
C8 C7 C9 117.4(5)
N4 C8 N3 115.1(5)
N4 C8 C7 123.0(5)
N3 C8 C7 121.9(5)
C10 C9 C7 119.7(6)
C9 C10 C11 117.2(6)
N4 C11 C10 126.5(5)
N4 C11 N5 114.3(5)
C10 C11 N5 119.2(5)
N5 C12 C13 106.4(6)
C12 C13 C14 105.5(5)
N6 C14 C13 112.0(6)
Cl5 C17 Cl6 110.9(5)
Cl7 C18 Cl8 114.2(11)
Cl7' C18' Cl8' 101.3(18)

loop_
_geom_bond_atom_site_label_1
_geom_bond_atom_site_label_2
_geom_bond_distance
Ni1 N1 2.041(5)
Ni1 O1 2.067(4)
Ni1 N3 2.168(5)
Ni1 Cl3 2.3708(15)
Ni1 Cl1 2.3878(15)
Ni1 Cl2 2.4136(16)
Ni2 N6 2.037(5)
Ni2 O2 2.063(4)
Ni2 N4 2.163(5)
Ni2 Cl2 2.3918(14)
Ni2 Cl4 2.3944(15)
Ni2 Cl3 2.4024(16)
O1 C15 1.428(9)
O2 C16 1.396(8)
N1 C1 1.325(8)
N1 N2 1.356(7)
N2 C3 1.376(8)
N2 C4 1.407(8)
N3 C4 1.331(7)
N3 C8 1.375(7)
N4 C11 1.318(7)
N4 C8 1.373(7)
N5 C12 1.364(8)
N5 N6 1.366(7)
N5 C11 1.412(7)
N6 C14 1.324(7)
C1 C2 1.399(10)
C2 C3 1.355(10)
C4 C5 1.390(8)
C5 C6 1.379(9)
C6 C7 1.397(8)
C7 C8 1.401(8)
C7 C9 1.414(9)
C9 C10 1.374(9)
C10 C11 1.389(9)
C12 C13 1.373(9)
C13 C14 1.392(9)
C17 Cl5 1.725(8)
C17 Cl6 1.793(9)
C18 Cl7 1.670(14)
C18 Cl8 1.768(16)
C18' Cl7' 1.77(3)
C18' Cl8' 1.88(3)
